data_2008836
loop_
_publ_author_name
'Crundwell, Guy'
'Arellanes, Chuauthemoc '
'Gomez, Frank'
'Kantardjieff, Katherine'

_publ_section_title
;
 1-[Ferrocenyl(hydroxy)methyl]-1,2-dicarba-<i>closo</i>-dodecaborane
;
_journal_issue 8
_journal_name_full 'Acta Crystallographica Section C'
_journal_page_first IUC9900087
_journal_paper_doi 10.1107/S0108270199099072
_journal_volume 55
_journal_year 1999
_chemical_formula_iupac '[Fe (C5 H5) (C8 H17 B10 O1)]'
_chemical_formula_moiety 'C13 H22 B10 Fe O'
_chemical_formula_structural '[Fe (C5 H5) (C8 H17 B10 O1)]'
_chemical_formula_sum 'C13 H22 B10 Fe O'
_chemical_formula_weight 358.26
_chemical_melting_point 465
_chemical_name_systematic
;
 1-methylhydroxy-(cyclopentadienyl
(cyclopentadienyl)iron)-1,2-dicarba-closo-dodecaborane
;
_space_group_IT_number 14
_symmetry_cell_setting monoclinic
_symmetry_space_group_name_Hall '-P 2ybc'
_symmetry_space_group_name_H-M 'P 1 21/c 1'
_audit_creation_method SHELXL
_cell_angle_alpha 90.00
_cell_angle_beta 94.4260(10)
_cell_angle_gamma 90.00
_cell_formula_units_Z 4
_cell_length_a 10.5481(5)
_cell_length_b 8.9867(4)
_cell_length_c 18.5961(9)
_cell_measurement_reflns_used 8192
_cell_measurement_temperature 213(2)
_cell_measurement_theta_max 28.26
_cell_measurement_theta_min 1.94
_cell_volume 1757.52(14)
_computing_cell_refinement 'SAINT (Siemens, 1996)'
_computing_data_collection 'SMART (Siemens, 1996)'
_computing_data_reduction 'SHELXTL (Siemens, 1994)'
_computing_molecular_graphics 'SHELXL93 (Sheldrick, 1993)'
_computing_publication_material 'SHELXL93 (Sheldrick, 1993)'
_computing_structure_refinement 'SHELXL97 (Sheldrick, 1997)'
_computing_structure_solution 'SHELXS97 (Sheldrick, 1990)'
_diffrn_ambient_temperature 213(2)
_diffrn_measured_fraction_theta_full 0.923
_diffrn_measured_fraction_theta_max 0.923
_diffrn_measurement_device 'Siemens SMART P3/512CCD'
_diffrn_measurement_method \w
_diffrn_radiation_monochromator graphite
_diffrn_radiation_source 'fine-focus sealed tube'
_diffrn_radiation_type MoK\a
_diffrn_radiation_wavelength 0.71073
_diffrn_reflns_av_R_equivalents 0.038
_diffrn_reflns_av_sigmaI/netI 0.0364
_diffrn_reflns_limit_h_max 13
_diffrn_reflns_limit_h_min -13
_diffrn_reflns_limit_k_max 11
_diffrn_reflns_limit_k_min -11
_diffrn_reflns_limit_l_max 23
_diffrn_reflns_limit_l_min -23
_diffrn_reflns_number 13155
_diffrn_reflns_theta_full 28.26
_diffrn_reflns_theta_max 28.26
_diffrn_reflns_theta_min 1.94
_diffrn_standards_decay_% 0
_exptl_absorpt_coefficient_mu 0.854
_exptl_absorpt_correction_T_max 0.848
_exptl_absorpt_correction_T_min 0.784
_exptl_absorpt_correction_type multi-scan
_exptl_absorpt_process_details '(Blessing, 1995)'
_exptl_crystal_colour orange
_exptl_crystal_density_diffrn 1.354
_exptl_crystal_density_method 'not measured'
_exptl_crystal_description plate
_exptl_crystal_F_000 752
_exptl_crystal_size_max 0.30
_exptl_crystal_size_mid 0.25
_exptl_crystal_size_min 0.20
_refine_diff_density_max 0.312
_refine_diff_density_min -0.288
_refine_ls_extinction_coef 0.0010(3)
_refine_ls_extinction_method SHELXL97
_refine_ls_goodness_of_fit_ref 1.020
_refine_ls_hydrogen_treatment mixed
_refine_ls_matrix_type full
_refine_ls_number_parameters 240
_refine_ls_number_reflns 4014
_refine_ls_number_restraints 6
_refine_ls_restrained_S_all 1.020
_refine_ls_R_factor_all 0.057
_refine_ls_R_factor_gt 0.041
_refine_ls_shift/su_max 0.064
_refine_ls_shift/su_mean 0.003
_refine_ls_structure_factor_coef Fsqd
_refine_ls_weighting_details 'calc w = 1/[\s^2^(Fo^2^)+(0.0346P)^2^+1.2987P] where P = (Fo^2^+2Fc^2^)/3'
_refine_ls_weighting_scheme calc
_refine_ls_wR_factor_ref 0.093
_reflns_number_gt 3260
_reflns_number_total 4014
_reflns_threshold_expression I>2\s(I)
_cod_data_source_file qb0085.cif
_cod_data_source_block IUC9900087
_cod_depositor_comments
;
The following automatic conversions were performed:
'_symmetry_cell_setting' value 'Monoclinic' changed to 'monoclinic'
according to '/home/saulius/struct/CIF-dictionaries/cif_core.dic'
dictionary named 'cif_core.dic' version 2.4.1 from 2010-06-29.

Automatic conversion script
Id: cif_fix_enum 1527 2010-12-29 10:47:43Z saulius 

The following automatic conversions were performed:

'_symmetry_cell_setting' value 'Monoclinic' changed to 'monoclinic'
according to /home/saulius/struct/CIF-dictionaries/cif_core.dic
dictionary named 'cif_core.dic' version 2.4.1 from 2010-06-29.

Automatic conversion script
Id: cif_fix_values 1715 2011-07-08 13:25:40Z adriana 
;
_cod_original_sg_symbol_H-M 'P 21/c'
_cod_database_code 2008836

loop_
_symmetry_equiv_pos_as_xyz
'x, y, z'
'-x, y+1/2, -z+1/2'
'-x, -y, -z'
'x, -y-1/2, z-1/2'

loop_
_atom_site_label
_atom_site_fract_x
_atom_site_fract_y
_atom_site_fract_z
_atom_site_U_iso_or_equiv
_atom_site_adp_type
_atom_site_calc_flag
_atom_site_refinement_flags
_atom_site_occupancy
_atom_site_disorder_assembly
_atom_site_disorder_group
_atom_site_type_symbol
Fe1 0.25111(3) 0.69866(3) 0.754014(14) 0.02652(10) Uani d . 1 A . Fe
O1 0.3796(3) 0.5948(3) 0.93161(12) 0.0669(10) Uani d PD 0.775(4) A 1 O
H1A 0.4084 0.6627 0.9083 0.100 Uiso calc PR 0.775(4) A 1 H
C3 0.3303(2) 0.4842(2) 0.88453(11) 0.0379(7) Uani d PD 0.775(4) A 1 C
H3A 0.3993 0.4430 0.8583 0.046 Uiso calc PR 0.775(4) A 1 H
O1A 0.4480(5) 0.4816(7) 0.8797(3) 0.0280(18) Uani d PD 0.225(4) A 2 O
H1AA 0.4745 0.5561 0.8603 0.042 Uiso calc PR 0.225(4) A 2 H
C3A 0.3207(4) 0.5032(6) 0.8938(3) 0.0379(7) Uani d PD 0.23 A 2 C
H3AA 0.3195 0.5848 0.9287 0.046 Uiso calc PR 0.225(4) A 2 H
C1 0.3191(2) 0.3592(3) 1.02063(12) 0.0345(5) Uani d . 1 A . C
H1 0.377(2) 0.454(3) 1.0390(13) 0.049(7) Uiso d . 1 . . H
B1 0.3918(2) 0.2397(3) 0.96705(13) 0.0304(5) Uani d . 1 A . B
H1B 0.477(2) 0.261(3) 0.9586(12) 0.033(6) Uiso d . 1 . . H
C2 0.27852(18) 0.3610(2) 0.93269(10) 0.0261(4) Uani d D 1 . . C
B2 0.2748(2) 0.1863(3) 0.89874(13) 0.0296(5) Uani d . 1 A . B
H2B 0.304(2) 0.173(3) 0.8455(13) 0.046(7) Uiso d . 1 . . H
B3 0.1317(2) 0.2815(3) 0.91460(13) 0.0255(5) Uani d . 1 A . B
H3B 0.0723(19) 0.327(2) 0.8693(11) 0.024(5) Uiso d . 1 . . H
C4 0.23035(17) 0.5436(2) 0.83199(10) 0.0256(4) Uani d D 1 . . C
B4 0.1638(2) 0.3962(3) 0.99136(14) 0.0296(5) Uani d . 1 A . B
H4B 0.129(2) 0.504(3) 0.9956(12) 0.037(6) Uiso d . 1 . . H
C5 0.2002(2) 0.4825(2) 0.76190(12) 0.0355(5) Uani d . 1 A . C
H5A 0.2426 0.3976 0.7409 0.043 Uiso calc R 1 . . H
B5 0.3454(2) 0.1818(3) 1.05084(13) 0.0306(5) Uani d . 1 . . B
H5B 0.419(2) 0.161(3) 1.0927(12) 0.034(6) Uiso d . 1 . . H
C6 0.0988(2) 0.5650(3) 0.72817(13) 0.0462(7) Uani d . 1 . . C
H6A 0.0591 0.5478 0.6795 0.055 Uiso calc R 1 A . H
B6 0.3152(3) 0.0678(3) 0.97350(14) 0.0321(5) Uani d . 1 A . B
H6B 0.368(2) -0.037(3) 0.9685(13) 0.044(7) Uiso d . 1 . . H
C7 0.0644(2) 0.6763(3) 0.77593(14) 0.0501(7) Uani d . 1 A . C
H7A -0.0026 0.7506 0.7661 0.060 Uiso calc R 1 . . H
B7 0.1531(2) 0.0937(3) 0.94176(13) 0.0286(5) Uani d . 1 . . B
H7B 0.104(2) 0.004(3) 0.9147(13) 0.041(7) Uiso d . 1 . . H
C8 0.1445(2) 0.6637(3) 0.84037(12) 0.0365(5) Uani d . 1 A . C
H8A 0.1425 0.7279 0.8829 0.044 Uiso calc R 1 . . H
B8 0.0836(2) 0.2241(3) 0.99925(13) 0.0283(5) Uani d . 1 A . B
H8B -0.013(2) 0.223(2) 1.0081(12) 0.030(6) Uiso d . 1 . . H
C9 0.4398(2) 0.7472(3) 0.74825(14) 0.0432(6) Uani d . 1 . . C
H9A 0.5112 0.6955 0.7742 0.052 Uiso calc R 1 A . H
B9 0.2038(3) 0.2784(3) 1.06681(13) 0.0336(6) Uani d . 1 A . B
H9B 0.188(2) 0.315(3) 1.1202(14) 0.045(7) Uiso d . 1 . . H
C10 0.3826(3) 0.7086(3) 0.67962(14) 0.0492(7) Uani d . 1 A . C
H10A 0.4080 0.6255 0.6498 0.059 Uiso calc R 1 . . H
B10 0.1972(2) 0.0913(3) 1.03581(13) 0.0302(5) Uani d . 1 A . B
H10B 0.173(2) 0.003(3) 1.0691(12) 0.035(6) Uiso d . 1 . . H
C11 0.2835(3) 0.8089(3) 0.66118(14) 0.0549(8) Uani d . 1 . . C
H11A 0.2281 0.8090 0.6164 0.066 Uiso calc R 1 A . H
C12 0.2781(3) 0.9113(3) 0.71993(16) 0.0545(7) Uani d . 1 A . C
H12A 0.2182 0.9941 0.7226 0.065 Uiso calc R 1 . . H
C13 0.3751(3) 0.8717(3) 0.77334(14) 0.0457(6) Uani d . 1 A . C
H13A 0.3939 0.9219 0.8197 0.055 Uiso calc R 1 . . H

loop_
_atom_site_aniso_label
_atom_site_aniso_U_11
_atom_site_aniso_U_22
_atom_site_aniso_U_33
_atom_site_aniso_U_12
_atom_site_aniso_U_13
_atom_site_aniso_U_23
Fe1 0.03458(18) 0.02304(16) 0.02209(15) 0.00164(13) 0.00316(11) 0.00491(12)
O1 0.082(2) 0.0553(16) 0.0565(15) -0.0490(15) -0.0393(14) 0.0305(13)
C3 0.0242(13) 0.0409(15) 0.0478(15) -0.0065(11) -0.0025(11) 0.0238(12)
O1A 0.023(4) 0.030(4) 0.030(3) -0.004(3) -0.002(3) 0.005(3)
C3A 0.0242(13) 0.0409(15) 0.0478(15) -0.0065(11) -0.0025(11) 0.0238(12)
C1 0.0302(12) 0.0352(12) 0.0371(12) -0.0040(10) -0.0033(9) 0.0106(10)
B1 0.0214(12) 0.0357(14) 0.0331(12) -0.0017(10) -0.0044(9) 0.0130(10)
C2 0.0182(10) 0.0293(11) 0.0299(10) -0.0013(8) -0.0034(8) 0.0114(8)
B2 0.0286(12) 0.0346(13) 0.0256(11) 0.0045(10) 0.0017(9) 0.0026(10)
B3 0.0199(11) 0.0240(12) 0.0318(11) -0.0027(9) -0.0027(9) 0.0085(9)
C4 0.0239(10) 0.0262(10) 0.0268(10) -0.0011(8) 0.0016(8) 0.0079(8)
B4 0.0268(12) 0.0219(12) 0.0400(13) -0.0006(10) 0.0032(10) -0.0003(10)
C5 0.0453(14) 0.0262(11) 0.0358(12) -0.0099(10) 0.0080(10) -0.0011(9)
B5 0.0325(13) 0.0312(13) 0.0271(11) -0.0028(10) -0.0042(10) 0.0088(10)
C6 0.0400(14) 0.0652(18) 0.0319(12) -0.0158(13) -0.0078(10) 0.0133(12)
B6 0.0340(14) 0.0261(13) 0.0359(13) 0.0055(10) -0.0004(10) 0.0043(10)
C7 0.0330(13) 0.0697(19) 0.0483(14) 0.0167(13) 0.0074(11) 0.0287(13)
B7 0.0325(13) 0.0212(11) 0.0312(12) -0.0010(10) -0.0029(10) 0.0010(9)
C8 0.0435(14) 0.0386(13) 0.0290(11) 0.0107(10) 0.0128(10) 0.0087(9)
B8 0.0240(12) 0.0260(12) 0.0356(12) -0.0033(9) 0.0060(9) 0.0029(10)
C9 0.0417(14) 0.0398(13) 0.0488(14) -0.0084(11) 0.0094(11) 0.0098(11)
B9 0.0392(14) 0.0327(14) 0.0293(12) -0.0066(11) 0.0055(10) -0.0025(10)
C10 0.0634(18) 0.0472(15) 0.0403(13) -0.0132(13) 0.0249(12) 0.0026(12)
B10 0.0336(13) 0.0267(12) 0.0297(12) -0.0051(10) -0.0005(10) 0.0066(10)
C11 0.075(2) 0.0567(18) 0.0324(12) -0.0181(16) 0.0014(12) 0.0215(12)
C12 0.071(2) 0.0294(13) 0.0628(17) 0.0011(13) 0.0057(15) 0.0194(12)
C13 0.0615(18) 0.0303(13) 0.0443(13) -0.0135(12) -0.0014(12) 0.0028(10)

loop_
_atom_type_symbol
_atom_type_description
_atom_type_scat_dispersion_real
_atom_type_scat_dispersion_imag
_atom_type_scat_source
C C 0.0033 0.0016 'International Tables Vol C Tables 4.2.6.8 and 6.1.1.4'
H H 0.0000 0.0000 'International Tables Vol C Tables 4.2.6.8 and 6.1.1.4'
B B 0.0013 0.0007 'International Tables Vol C Tables 4.2.6.8 and 6.1.1.4'
O O 0.0106 0.0060 'International Tables Vol C Tables 4.2.6.8 and 6.1.1.4'
Fe Fe 0.3463 0.8444 'International Tables Vol C Tables 4.2.6.8 and 6.1.1.4'

loop_
_geom_angle_atom_site_label_1
_geom_angle_atom_site_label_2
_geom_angle_atom_site_label_3
_geom_angle
_geom_angle_publ_flag
C5 Fe1 C4 41.18(8) no
C5 Fe1 C6 40.63(10) no
C4 Fe1 C6 68.74(8) no
C5 Fe1 C10 106.85(10) no
C4 Fe1 C10 129.12(10) no
C6 Fe1 C10 115.64(11) no
C5 Fe1 C12 164.97(11) no
C4 Fe1 C12 152.63(11) no
C6 Fe1 C12 127.34(11) no
C10 Fe1 C12 68.21(12) no
C5 Fe1 C11 126.12(11) no
C4 Fe1 C11 165.66(11) no
C6 Fe1 C11 105.50(11) no
C10 Fe1 C11 40.25(12) no
C12 Fe1 C11 41.10(11) no
C5 Fe1 C13 152.41(11) no
C4 Fe1 C13 119.85(9) no
C6 Fe1 C13 166.71(11) no
C10 Fe1 C13 68.03(11) no
C12 Fe1 C13 40.54(11) no
C11 Fe1 C13 68.50(11) no
C5 Fe1 C9 118.19(10) no
C4 Fe1 C9 109.97(9) no
C6 Fe1 C9 150.06(11) no
C10 Fe1 C9 40.47(11) no
C12 Fe1 C9 67.96(11) no
C11 Fe1 C9 68.04(11) no
C13 Fe1 C9 40.23(11) no
C5 Fe1 C7 68.12(11) no
C4 Fe1 C7 68.50(8) no
C6 Fe1 C7 40.18(11) no
C10 Fe1 C7 148.68(12) no
C12 Fe1 C7 108.23(12) no
C11 Fe1 C7 116.18(11) no
C13 Fe1 C7 130.57(12) no
C9 Fe1 C7 169.35(12) no
C5 Fe1 C8 68.44(9) no
C4 Fe1 C8 40.80(8) no
C6 Fe1 C8 67.93(10) no
C10 Fe1 C8 168.81(11) no
C12 Fe1 C8 118.94(11) no
C11 Fe1 C8 150.72(12) no
C13 Fe1 C8 111.11(10) no
C9 Fe1 C8 131.77(10) no
C7 Fe1 C8 40.35(10) no
C3 O1 H1A 109.5 no
O1 C3 C4 111.62(19) yes
O1 C3 C2 106.06(17) yes
C4 C3 C2 111.97(16) yes
O1 C3 H3A 109.0 no
C4 C3 H3A 109.0 no
C2 C3 H3A 109.0 no
C3A O1A H1AA 109.5 no
O1A C3A C4 117.3(5) yes
O1A C3A C2 106.7(4) yes
C4 C3A C2 111.93(17) yes
O1A C3A H3AA 106.8 no
C4 C3A H3AA 106.8 no
C2 C3A H3AA 106.8 no
C2 C1 B1 61.22(13) no
C2 C1 B9 111.19(17) no
B1 C1 B9 113.63(19) no
C2 C1 B5 110.92(18) no
B1 C1 B5 61.99(14) no
B9 C1 B5 62.63(15) no
C2 C1 B4 61.23(13) no
B1 C1 B4 113.67(18) no
B9 C1 B4 62.78(15) no
B5 C1 B4 114.36(18) no
C2 C1 H1 113.4(13) no
B1 C1 H1 114.3(14) no
B9 C1 H1 125.6(13) no
B5 C1 H1 123.7(14) no
B4 C1 H1 116.5(14) no
C1 B1 C2 58.51(13) no
C1 B1 B5 59.49(14) no
C2 B1 B5 106.76(18) no
C1 B1 B6 106.72(18) no
C2 B1 B6 106.03(17) no
B5 B1 B6 60.93(14) no
C1 B1 B2 105.86(17) no
C2 B1 B2 58.28(13) no
B5 B1 B2 109.39(18) no
B6 B1 B2 60.64(14) no
C1 B1 H1B 116.9(14) no
C2 B1 H1B 117.3(14) no
B5 B1 H1B 122.9(14) no
B6 B1 H1B 129.7(15) no
B2 B1 H1B 123.8(14) no
C3A C2 C3 9.9(4) no
C3A C2 C1 114.0(2) yes
C3 C2 C1 120.09(16) yes
C3A C2 B2 126.1(3) no
C3 C2 B2 116.51(17) no
C1 C2 B2 110.84(15) no
C3A C2 B1 118.9(2) no
C3 C2 B1 113.92(16) no
C1 C2 B1 60.27(14) no
B2 C2 B1 62.72(14) no
C3A C2 B3 122.62(16) no
C3 C2 B3 122.50(15) no
C1 C2 B3 110.47(14) no
B2 C2 B3 63.00(13) no
B1 C2 B3 113.80(15) no
C3A C2 B4 112.7(3) no
C3 C2 B4 122.10(19) no
C1 C2 B4 61.11(13) no
B2 C2 B4 114.25(15) no
B1 C2 B4 112.77(15) no
B3 C2 B4 62.11(13) no
C2 B2 B1 58.99(13) no
C2 B2 B7 105.29(16) no
B1 B2 B7 107.02(17) no
C2 B2 B6 105.48(16) no
B1 B2 B6 59.24(14) no
B7 B2 B6 60.24(14) no
C2 B2 B3 59.15(13) no
B1 B2 B3 107.70(17) no
B7 B2 B3 59.82(13) no
B6 B2 B3 108.28(17) no
C2 B2 H2B 116.6(14) no
B1 B2 H2B 117.6(14) no
B7 B2 H2B 129.7(14) no
B6 B2 H2B 126.4(14) no
B3 B2 H2B 121.0(14) no
C2 B3 B8 105.29(16) no
C2 B3 B7 104.31(15) no
B8 B3 B7 60.45(13) no
C2 B3 B4 59.08(13) no
B8 B3 B4 60.19(13) no
B7 B3 B4 108.20(16) no
C2 B3 B2 57.85(13) no
B8 B3 B2 108.20(16) no
B7 B3 B2 59.85(14) no
B4 B3 B2 107.53(16) no
C2 B3 H3B 116.8(11) no
B8 B3 H3B 127.7(11) no
B7 B3 H3B 129.2(11) no
B4 B3 H3B 117.8(11) no
B2 B3 H3B 119.8(11) no
C8 C4 C5 107.02(17) no
C8 C4 C3 128.8(2) yes
C5 C4 C3 124.1(2) no
C8 C4 C3A 118.5(3) yes
C5 C4 C3A 134.3(4) yes
C3 C4 C3A 10.4(4) no
C8 C4 Fe1 70.34(11) no
C5 C4 Fe1 68.99(11) no
C3 C4 Fe1 127.35(13) no
C3A C4 Fe1 128.52(14) no
C1 B4 C2 57.67(13) no
C1 B4 B3 105.12(17) no
C2 B4 B3 58.81(13) no
C1 B4 B8 104.69(17) no
C2 B4 B8 104.77(16) no
B3 B4 B8 59.78(13) no
C1 B4 B9 58.21(14) no
C2 B4 B9 104.73(17) no
B3 B4 B9 107.91(17) no
B8 B4 B9 60.17(14) no
C1 B4 H4B 119.0(13) no
C2 B4 H4B 119.0(13) no
B3 B4 H4B 123.8(13) no
B8 B4 H4B 129.5(13) no
B9 B4 H4B 123.9(12) no
C6 C5 C4 108.2(2) no
C6 C5 Fe1 70.07(14) no
C4 C5 Fe1 69.84(12) no
C6 C5 H5A 125.9 no
C4 C5 H5A 125.9 no
Fe1 C5 H5A 125.9 no
C1 B5 B1 58.52(14) no
C1 B5 B10 104.99(17) no
B1 B5 B10 107.54(17) no
C1 B5 B9 58.62(14) no
B1 B5 B9 107.50(17) no
B10 B5 B9 60.32(15) no
C1 B5 B6 104.96(16) no
B1 B5 B6 59.64(14) no
B10 B5 B6 60.30(14) no
B9 B5 B6 108.55(18) no
C1 B5 H5B 119.5(13) no
B1 B5 H5B 117.4(12) no
B10 B5 H5B 128.2(12) no
B9 B5 H5B 122.6(12) no
B6 B5 H5B 124.1(13) no
C7 C6 C5 108.5(2) no
C7 C6 Fe1 70.58(15) no
C5 C6 Fe1 69.30(13) no
C7 C6 H6A 125.7 no
C5 C6 H6A 125.7 no
Fe1 C6 H6A 125.7 no
B1 B6 B5 59.44(14) no
B1 B6 B2 60.12(14) no
B5 B6 B2 107.78(17) no
B1 B6 B10 106.83(18) no
B5 B6 B10 59.59(14) no
B2 B6 B10 107.52(17) no
B1 B6 B7 107.32(17) no
B5 B6 B7 107.49(18) no
B2 B6 B7 59.74(14) no
B10 B6 B7 59.84(14) no
B1 B6 H6B 120.8(13) no
B5 B6 H6B 120.2(13) no
B2 B6 H6B 122.6(13) no
B10 B6 H6B 122.6(13) no
B7 B6 H6B 124.1(13) no
C6 C7 C8 108.2(2) no
C6 C7 Fe1 69.24(14) no
C8 C7 Fe1 69.94(14) no
C6 C7 H7A 125.9 no
C8 C7 H7A 125.9 no
Fe1 C7 H7A 125.9 no
B3 B7 B2 60.33(13) no
B3 B7 B10 108.10(17) no
B2 B7 B10 107.88(17) no
B3 B7 B8 59.69(13) no
B2 B7 B8 107.98(17) no
B10 B7 B8 60.35(14) no
B3 B7 B6 108.52(17) no
B2 B7 B6 60.03(14) no
B10 B7 B6 60.01(14) no
B8 B7 B6 108.45(17) no
B3 B7 H7B 122.8(13) no
B2 B7 H7B 119.1(13) no
B10 B7 H7B 122.5(13) no
B8 B7 H7B 125.1(13) no
B6 B7 H7B 118.5(13) no
C7 C8 C4 108.1(2) no
C7 C8 Fe1 69.71(13) no
C4 C8 Fe1 68.87(11) no
C7 C8 H8A 126.0 no
C4 C8 H8A 126.0 no
Fe1 C8 H8A 126.0 no
B3 B8 B4 60.03(13) no
B3 B8 B7 59.87(13) no
B4 B8 B7 107.61(17) no
B3 B8 B9 108.05(16) no
B4 B8 B9 60.11(14) no
B7 B8 B9 107.43(17) no
B3 B8 B10 107.68(17) no
B4 B8 B10 107.66(17) no
B7 B8 B10 59.64(13) no
B9 B8 B10 59.70(14) no
B3 B8 H8B 119.6(12) no
B4 B8 H8B 120.0(12) no
B7 B8 H8B 122.7(12) no
B9 B8 H8B 122.7(12) no
B10 B8 H8B 124.5(12) no
C13 C9 C10 108.1(2) no
C13 C9 Fe1 69.80(15) no
C10 C9 Fe1 69.26(15) no
C13 C9 H9A 126.0 no
C10 C9 H9A 126.0 no
Fe1 C9 H9A 126.0 no
C1 B9 B5 58.75(14) no
C1 B9 B10 104.56(18) no
B5 B9 B10 59.65(14) no
C1 B9 B4 59.01(14) no
B5 B9 B4 108.11(17) no
B10 B9 B4 107.80(17) no
C1 B9 B8 104.95(17) no
B5 B9 B8 108.08(17) no
B10 B9 B8 60.26(14) no
B4 B9 B8 59.72(14) no
C1 B9 H9B 120.3(14) no
B5 B9 H9B 120.0(14) no
B10 B9 H9B 126.0(14) no
B4 B9 H9B 120.1(14) no
B8 B9 H9B 125.7(14) no
C11 C10 C9 108.8(2) no
C11 C10 Fe1 70.15(15) no
C9 C10 Fe1 70.27(14) no
C11 C10 H10A 125.6 no
C9 C10 H10A 125.6 no
Fe1 C10 H10A 125.6 no
B5 B10 B7 108.16(17) no
B5 B10 B9 60.03(15) no
B7 B10 B9 107.99(17) no
B5 B10 B6 60.11(15) no
B7 B10 B6 60.16(14) no
B9 B10 B6 108.16(17) no
B5 B10 B8 108.20(17) no
B7 B10 B8 60.01(14) no
B9 B10 B8 60.03(14) no
B6 B10 B8 108.31(16) no
B5 B10 H10B 120.5(13) no
B7 B10 H10B 122.2(13) no
B9 B10 H10B 121.9(12) no
B6 B10 H10B 120.6(13) no
B8 B10 H10B 122.8(13) no
C10 C11 C12 107.4(2) no
C10 C11 Fe1 69.61(13) no
C12 C11 Fe1 69.38(14) no
C10 C11 H11A 126.3 no
C12 C11 H11A 126.3 no
Fe1 C11 H11A 126.3 no
C13 C12 C11 107.7(3) no
C13 C12 Fe1 69.95(14) no
C11 C12 Fe1 69.51(14) no
C13 C12 H12A 126.1 no
C11 C12 H12A 126.1 no
Fe1 C12 H12A 126.1 no
C9 C13 C12 108.0(2) no
C9 C13 Fe1 69.97(14) no
C12 C13 Fe1 69.51(15) no
C9 C13 H13A 126.0 no
C12 C13 H13A 126.0 no
Fe1 C13 H13A 126.0 no

loop_
_geom_bond_atom_site_label_1
_geom_bond_atom_site_label_2
_geom_bond_site_symmetry_2
_geom_bond_distance
_geom_bond_publ_flag
Fe1 C5 . 2.024(2) no
Fe1 C4 . 2.0352(18) no
Fe1 C6 . 2.034(2) no
Fe1 C10 . 2.035(2) no
Fe1 C12 . 2.040(2) no
Fe1 C11 . 2.042(2) no
Fe1 C13 . 2.046(2) no
Fe1 C9 . 2.048(2) no
Fe1 C7 . 2.052(3) no
Fe1 C8 . 2.055(2) no
O1 C3 . 1.3981(10) yes
O1 H1A . 0.8200 no
C3 C4 . 1.4805(10) yes
C3 C2 . 1.5499(10) yes
C3 H3A . 0.9800 no
O1A C3A . 1.4006(10) yes
O1A H1AA . 0.8200 no
C3A C4 . 1.4806(10) yes
C3A C2 . 1.5505(10) yes
C3A H3AA . 0.9800 no
C1 C2 . 1.658(3) no
C1 B1 . 1.689(4) no
C1 B9 . 1.704(3) no
C1 B5 . 1.706(3) no
C1 B4 . 1.718(3) no
C1 H1 . 1.09(3) yes
B1 C2 . 1.704(3) no
B1 B5 . 1.748(3) no
B1 B6 . 1.752(4) no
B1 B2 . 1.767(3) no
B1 H1B . 0.94(2) yes
C2 B2 . 1.692(3) no
C2 B3 . 1.715(3) no
C2 B4 . 1.720(3) no
B2 B7 . 1.772(3) no
B2 B6 . 1.777(3) no
B2 B3 . 1.780(3) no
B2 H2B . 1.07(2) yes
B3 B8 . 1.768(3) no
B3 B7 . 1.771(3) no
B3 B4 . 1.772(3) no
B3 H3B . 1.09(2) yes
C4 C8 . 1.426(3) no
C4 C5 . 1.427(3) no
B4 B8 . 1.775(3) no
B4 B9 . 1.782(4) no
B4 H4B . 1.04(2) yes
C5 C6 . 1.409(3) no
C5 H5A . 0.9800 no
B5 B10 . 1.765(4) no
B5 B9 . 1.772(4) no
B5 B6 . 1.774(4) no
B5 H5B . 1.07(2) yes
C6 C7 . 1.403(4) no
C6 H6A . 0.9800 no
B6 B10 . 1.778(4) no
B6 B7 . 1.781(4) no
B6 H6B . 1.10(2) yes
C7 C8 . 1.416(3) no
C7 H7A . 0.9800 no
B7 B10 . 1.775(3) no
B7 B8 . 1.781(3) no
B7 H7B . 1.07(2) yes
C8 H8A . 0.9800 no
B8 B9 . 1.783(4) no
B8 B10 . 1.787(3) no
B8 H8B . 1.04(2) yes
C9 C13 . 1.408(4) no
C9 C10 . 1.412(4) no
C9 H9A . 0.9800 no
B9 B10 . 1.777(4) no
B9 H9B . 1.07(3) yes
C10 C11 . 1.402(4) no
C10 H10A . 0.9800 no
B10 H10B . 1.05(2) yes
C11 C12 . 1.433(4) no
C11 H11A . 0.9800 no
C12 C13 . 1.415(4) no
C12 H12A . 0.9800 no
C13 H13A . 0.9800 no
